data_7129078
loop_
_publ_author_name
'Guo, Zhifang'
'Blair, Victoria L.'
'Deacon, Glen B.'
'Junk, Peter C.'

_publ_section_title
;
 A simple one-pot route to stable formamidinatoiodidolanthanoid(III)
 complexes from lanthanoid metals.
;
_journal_issue 87
_journal_name_full 'Chemical communications (Cambridge, England)'
_journal_page_first 11513
_journal_page_last 11516
_journal_paper_doi 10.1039/d1cc04080d
_journal_volume 57
_journal_year 2021
_chemical_formula_moiety 'C23 H31 Eu I2 N3 O2, 0.5(C4 H8 O)'
_chemical_formula_sum 'C25 H35 Eu I2 N3 O2.5'
_chemical_formula_weight 823.32
_space_group_crystal_system trigonal
_space_group_IT_number 167
_space_group_name_Hall '-R 3 2"c'
_space_group_name_H-M_alt 'R -3 c :H'
_atom_sites_solution_hydrogens geom
_atom_sites_solution_primary dual
_audit_creation_date 2021-10-01
_audit_creation_method
;
Olex2 1.3
(compiled 2020.11.12 svn.r5f609507 for OlexSys, GUI svn.r6272)
;
_audit_update_record
;
2021-10-04 deposited with the CCDC.	2021-10-08 downloaded from the CCDC.
;
_cell_angle_alpha 90
_cell_angle_beta 90
_cell_angle_gamma 120
_cell_formula_units_Z 18
_cell_length_a 18.997(3)
_cell_length_b 18.997(3)
_cell_length_c 43.447(9)
_cell_measurement_reflns_used 3473
_cell_measurement_temperature 100(2)
_cell_measurement_theta_max 27
_cell_measurement_theta_min 2
_cell_volume 13579(4)
_computing_cell_refinement 'XDS (Kabsch, 1993)'
_computing_data_collection 'BluIce (McPhillips, 2002)'
_computing_data_reduction 'XDS (Kabsch, 1993)'
_computing_molecular_graphics 'Olex2 1.3 (Dolomanov et al., 2009)'
_computing_publication_material 'Olex2 1.3 (Dolomanov et al., 2009)'
_computing_structure_refinement 'SHELXL 2018/3 (Sheldrick, 2015)'
_computing_structure_solution 'SHELXT 2018/2 (Sheldrick, 2018)'
_diffrn_ambient_temperature 100(2)
_diffrn_measured_fraction_theta_full 0.998
_diffrn_measured_fraction_theta_max 0.998
_diffrn_measurement_device_type 'ADSC Quantum 210r'
_diffrn_measurement_method 'Phi Scan'
_diffrn_radiation_monochromator 'Silicon Double Crystal'
_diffrn_radiation_type Synchrotron
_diffrn_radiation_wavelength 0.71073
_diffrn_reflns_av_R_equivalents 0.0582
_diffrn_reflns_av_unetI/netI 0.0161
_diffrn_reflns_Laue_measured_fraction_full 0.998
_diffrn_reflns_Laue_measured_fraction_max 0.998
_diffrn_reflns_limit_h_max 22
_diffrn_reflns_limit_h_min -22
_diffrn_reflns_limit_k_max 22
_diffrn_reflns_limit_k_min -22
_diffrn_reflns_limit_l_max 51
_diffrn_reflns_limit_l_min -51
_diffrn_reflns_number 51472
_diffrn_reflns_point_group_measured_fraction_full 0.998
_diffrn_reflns_point_group_measured_fraction_max 0.998
_diffrn_reflns_theta_full 24.999
_diffrn_reflns_theta_max 24.999
_diffrn_reflns_theta_min 1.553
_diffrn_source 'MX1 Beamline Australian Synchrotron'
_exptl_absorpt_coefficient_mu 4.150
_exptl_absorpt_correction_T_max 0.8917
_exptl_absorpt_correction_T_min 0.6425
_exptl_absorpt_correction_type multi-scan
_exptl_absorpt_process_details 'XDS(Kabsch, 1993)'
_exptl_crystal_colour red
_exptl_crystal_colour_primary red
_exptl_crystal_density_diffrn 1.812
_exptl_crystal_description prism
_exptl_crystal_F_000 7110
_exptl_crystal_size_max 0.08
_exptl_crystal_size_mid 0.06
_exptl_crystal_size_min 0.05
_refine_diff_density_max 0.784
_refine_diff_density_min -0.641
_refine_diff_density_rms 0.133
_refine_ls_extinction_coef 0.000227(19)
_refine_ls_extinction_expression Fc^*^=kFc[1+0.001xFc^2^\l^3^/sin(2\q)]^-1/4^
_refine_ls_extinction_method 'SHELXL-2018/3 (Sheldrick 2018)'
_refine_ls_goodness_of_fit_ref 1.063
_refine_ls_hydrogen_treatment constr
_refine_ls_matrix_type full
_refine_ls_number_parameters 281
_refine_ls_number_reflns 2669
_refine_ls_number_restraints 328
_refine_ls_restrained_S_all 1.019
_refine_ls_R_factor_all 0.0421
_refine_ls_R_factor_gt 0.0339
_refine_ls_shift/su_max 0.001
_refine_ls_shift/su_mean 0.000
_refine_ls_structure_factor_coef Fsqd
_refine_ls_weighting_details 'w=1/[\s^2^(Fo^2^)+(0.0693P)^2^+39.8606P] where P=(Fo^2^+2Fc^2^)/3'
_refine_ls_weighting_scheme calc
_refine_ls_wR_factor_gt 0.0962
_refine_ls_wR_factor_ref 0.1009
_reflns_Friedel_coverage 0.000
_reflns_number_gt 2247
_reflns_number_total 2669
_reflns_threshold_expression 'I > 2\s(I)'
_cod_data_source_file d1cc04080d2.cif
_cod_data_source_block 1_a_CCDC3
_cod_depositor_comments 'Adding full bibliography for 7129070--7129084.cif.'
_cod_original_cell_volume 13578(5)
_cod_original_sg_symbol_H-M 'R -3 c'
_cod_original_formula_sum 'C25 H35 Eu I2 N3 O2.50'
_cod_database_code 7129078
_shelx_shelxl_version_number 2018/3
_shelx_space_group_comment
;
The symmetry employed for this shelxl refinement is uniquely defined
by the following loop, which should always be used as a source of
symmetry information in preference to the above space-group names.
They are only intended as comments.
;
_shelx_estimated_absorpt_t_max 0.819
_shelx_estimated_absorpt_t_min 0.732
_olex2_refinement_description
;
1. Shared sites
{N2, O1}
{N3, O2}
2. Restrained distances
 O3-C13 = O3-C16
 1.44 with sigma of 0.02
 C13-C14 = C15-C16
 1.53 with sigma of 0.02
 C14-C15
 1.54 with sigma of 0.02
 O3-C14 = O3-C15 = C13-C15 = C14-C16
 2.38 with sigma of 0.04
 C14-C16 \\sim C13-C15
 with sigma of 0.04
 O3-C14 \\sim O3-C15
 with sigma of 0.04
 C13-C14 \\sim C14-C15 \\sim C15-C16
 with sigma of 0.02
 O3-C13 \\sim O3-C16
 with sigma of 0.02
3. Rigid bond restraints
 C6A, C1A, C2A, C3A, C7A, C4A, C8A, C5A, C9A
 with sigma for 1-2 distances of 0.001 and sigma for 1-3 distances of 0.001
 C12, C11
 with sigma for 1-2 distances of 0.001 and sigma for 1-3 distances of 0.001
 C1, C6, C2, C7, C3, C8, C4, C5, C9
 with sigma for 1-2 distances of 0.001 and sigma for 1-3 distances of 0.001
4. Uiso/Uaniso restraints and constraints
O3 \\sim C13 \\sim C14 \\sim C15 \\sim C16: within 2A with sigma of 0.04 and
sigma for terminal atoms of 0.08 within 2A
C1A \\sim C6A \\sim C2A \\sim C3A \\sim C7A \\sim C4A \\sim C8A \\sim C5A \\sim
C9A: within 2A with sigma of 0.01 and sigma for terminal atoms of 0.01 within 2A
C12 \\sim C11: within 2A with sigma of 0.01 and sigma for terminal atoms of
0.01 within 2A
C6 \\sim C1 \\sim C2 \\sim C7 \\sim C3 \\sim C8 \\sim C4 \\sim C5 \\sim C9:
within 2A with sigma of 0.01 and sigma for terminal atoms of 0.01 within 2A
Uanis(N2) = Uanis(O1)
Uanis(N3) = Uanis(O2)
5. Rigid body (RIGU) restrains
 O3, C13, C14, C15, C16
 with sigma for 1-2 distances of 0.004 and sigma for 1-3 distances of 0.004
6. Others
 Sof(I1)=1-FVAR(1)
 Sof(I1A)=FVAR(1)
 Sof(N3)=Sof(C5A)=Sof(H5A)=Sof(C4A)=Sof(H4A)=Sof(C3A)=Sof(H3A)=Sof(C2A)=
 Sof(H2A)=Sof(C1A)=Sof(H1A)=1-FVAR(2)
 Sof(C2)=Sof(H2)=Sof(C1)=Sof(H1)=Sof(C3)=Sof(H3)=Sof(C4)=Sof(H4)=Sof(C5)=
 Sof(H5)=Sof(N2)=FVAR(2)
 Sof(O2)=Sof(C9A)=Sof(H9AA)=Sof(H9AB)=Sof(C7A)=Sof(H7AA)=Sof(H7AB)=Sof(C8A)=
 Sof(H8AA)=Sof(H8AB)=Sof(C6A)=Sof(H6AA)=Sof(H6AB)=1-FVAR(3)
 Sof(O1)=Sof(C6)=Sof(H6A)=Sof(H6B)=Sof(C7)=Sof(H7A)=Sof(H7B)=Sof(C8)=Sof(H8A)=
 Sof(H8B)=Sof(C9)=Sof(H9A)=Sof(H9B)=FVAR(3)
 Fixed Sof: O3(0.25) C13(0.25) H13A(0.25) H13B(0.25) C14(0.25) H14A(0.25)
 H14B(0.25) C15(0.25) H15A(0.25) H15B(0.25) C16(0.25) H16A(0.25) H16B(0.25)
7.a Secondary CH2 refined with riding coordinates:
 C6(H6A,H6B), C7(H7A,H7B), C8(H8A,H8B), C9(H9A,H9B), C13(H13A,H13B), C14(H14A,
 H14B), C15(H15A,H15B), C16(H16A,H16B), C9A(H9AA,H9AB), C7A(H7AA,H7AB),
 C8A(H8AA,H8AB), C6A(H6AA,H6AB)
7.b Aromatic/amide H refined with riding coordinates:
 C5A(H5A), C4A(H4A), C3A(H3A), C2A(H2A), C1A(H1A), C10(H10), C11(H11),
 C12(H12), C2(H2), C1(H1), C3(H3), C4(H4), C5(H5)
;
_olex2_submission_special_instructions 'No special instructions were received'

loop_
_space_group_symop_operation_xyz
'x, y, z'
'-y, x-y, z'
'-x+y, -x, z'
'x-y, -y, -z+1/2'
'-x, -x+y, -z+1/2'
'y, x, -z+1/2'
'x+2/3, y+1/3, z+1/3'
'-y+2/3, x-y+1/3, z+1/3'
'-x+y+2/3, -x+1/3, z+1/3'
'x-y+2/3, -y+1/3, -z+5/6'
'-x+2/3, -x+y+1/3, -z+5/6'
'y+2/3, x+1/3, -z+5/6'
'x+1/3, y+2/3, z+2/3'
'-y+1/3, x-y+2/3, z+2/3'
'-x+y+1/3, -x+2/3, z+2/3'
'x-y+1/3, -y+2/3, -z+7/6'
'-x+1/3, -x+y+2/3, -z+7/6'
'y+1/3, x+2/3, -z+7/6'
'-x, -y, -z'
'y, -x+y, -z'
'x-y, x, -z'
'-x+y, y, z-1/2'
'x, x-y, z-1/2'
'-y, -x, z-1/2'
'-x+2/3, -y+1/3, -z+1/3'
'y+2/3, -x+y+1/3, -z+1/3'
'x-y+2/3, x+1/3, -z+1/3'
'-x+y+2/3, y+1/3, z-1/6'
'x+2/3, x-y+1/3, z-1/6'
'-y+2/3, -x+1/3, z-1/6'
'-x+1/3, -y+2/3, -z+2/3'
'y+1/3, -x+y+2/3, -z+2/3'
'x-y+1/3, x+2/3, -z+2/3'
'-x+y+1/3, y+2/3, z+1/6'
'x+1/3, x-y+2/3, z+1/6'
'-y+1/3, -x+2/3, z+1/6'

loop_
_atom_site_label
_atom_site_type_symbol
_atom_site_fract_x
_atom_site_fract_y
_atom_site_fract_z
_atom_site_U_iso_or_equiv
_atom_site_adp_type
_atom_site_occupancy
_atom_site_site_symmetry_order
_atom_site_calc_flag
_atom_site_refinement_flags_posn
_atom_site_refinement_flags_adp
_atom_site_refinement_flags_occupancy
_atom_site_disorder_assembly
_atom_site_disorder_group
Eu1 Eu 0.666667 0.62081(2) 0.583333 0.04245(17) Uani 1 2 d S T P . .
I1 I 0.8515(3) 0.7153(4) 0.60855(10) 0.0525(8) Uani 0.57(4) 1 d . . P A 1
O1 O 0.7103(3) 0.6910(3) 0.52920(11) 0.0781(15) Uani 0.745(8) 1 d . . P A 6
N3 N 0.7034(3) 0.5295(3) 0.54763(9) 0.0537(12) Uani 0.717(8) 1 d . . P A 3
N1 N 0.666667 0.7615(4) 0.583333 0.077(2) Uani 1 2 d S T P A .
C5A C 0.7718(6) 0.5260(5) 0.55147(19) 0.0582(17) Uani 0.717(8) 1 d . U P A 3
H5A H 0.797740 0.541887 0.570954 0.070 Uiso 0.717(8) 1 calc R U P A 3
C4A C 0.8079(6) 0.5010(6) 0.5294(2) 0.0630(17) Uani 0.717(8) 1 d . U P A 3
H4A H 0.856013 0.499453 0.533930 0.076 Uiso 0.717(8) 1 calc R U P A 3
C3A C 0.7727(6) 0.4791(6) 0.5014(2) 0.0634(16) Uani 0.717(8) 1 d . U P A 3
H3A H 0.795971 0.461806 0.485852 0.076 Uiso 0.717(8) 1 calc R U P A 3
C2A C 0.7029(6) 0.4820(5) 0.49532(18) 0.0600(16) Uani 0.717(8) 1 d . U P A 3
H2A H 0.676629 0.465036 0.475912 0.072 Uiso 0.717(8) 1 calc R U P A 3
C1A C 0.6718(7) 0.5098(8) 0.5178(3) 0.0556(19) Uani 0.717(8) 1 d . U P A 3
H1A H 0.626462 0.515829 0.512835 0.067 Uiso 0.717(8) 1 calc R U P A 3
C6 C 0.6690(10) 0.6946(14) 0.5057(5) 0.118(4) Uani 0.745(8) 1 d . U P A 6
H6A H 0.632764 0.713859 0.513696 0.142 Uiso 0.745(8) 1 calc R U P A 6
H6B H 0.633538 0.638183 0.498491 0.142 Uiso 0.745(8) 1 calc R U P A 6
C7 C 0.7075(9) 0.7409(12) 0.4801(4) 0.126(4) Uani 0.745(8) 1 d . U P A 6
H7A H 0.687750 0.778742 0.474735 0.151 Uiso 0.745(8) 1 calc R U P A 6
H7B H 0.702958 0.707207 0.462016 0.151 Uiso 0.745(8) 1 calc R U P A 6
C8 C 0.7944(9) 0.7855(11) 0.4936(3) 0.127(4) Uani 0.745(8) 1 d . U P A 6
H8A H 0.833866 0.786325 0.478558 0.152 Uiso 0.745(8) 1 calc R U P A 6
H8B H 0.810490 0.842294 0.498980 0.152 Uiso 0.745(8) 1 calc R U P A 6
C9 C 0.7923(10) 0.7403(13) 0.5212(4) 0.129(5) Uani 0.745(8) 1 d . U P A 6
H9A H 0.817462 0.706583 0.517032 0.155 Uiso 0.745(8) 1 calc R U P A 6
H9B H 0.822447 0.778294 0.538242 0.155 Uiso 0.745(8) 1 calc R U P A 6
C10 C 0.6085(7) 0.7703(6) 0.5723(2) 0.121(4) Uani 1 1 d . . . . .
H10 H 0.563440 0.723994 0.563400 0.145 Uiso 1 1 calc R U . A .
C11 C 0.6069(10) 0.8420(7) 0.5724(3) 0.157(5) Uani 1 1 d . U . . .
H11 H 0.560919 0.842783 0.564246 0.189 Uiso 1 1 calc R U . . .
C12 C 0.666667 0.9081(9) 0.583333 0.162(6) Uani 1 2 d S TU P . .
H12 H 0.666668 0.958059 0.583334 0.195 Uiso 1 2 calc R U P . .
C2 C 0.673(3) 0.708(3) 0.4763(10) 0.117(5) Uani 0.283(8) 1 d . U P A 4
H2 H 0.640894 0.686535 0.458297 0.141 Uiso 0.283(8) 1 calc R U P A 4
C1 C 0.644(3) 0.672(3) 0.5033(14) 0.114(5) Uani 0.283(8) 1 d . U P A 4
H1 H 0.587374 0.636705 0.506850 0.137 Uiso 0.283(8) 1 calc R U P A 4
C3 C 0.768(2) 0.791(3) 0.4738(8) 0.116(5) Uani 0.283(8) 1 d . U P A 4
H3 H 0.782811 0.825296 0.456114 0.139 Uiso 0.283(8) 1 calc R U P A 4
C4 C 0.831(3) 0.812(3) 0.5011(9) 0.121(5) Uani 0.283(8) 1 d . U P A 4
H4 H 0.888059 0.847421 0.502258 0.146 Uiso 0.283(8) 1 calc R U P A 4
C5 C 0.769(3) 0.755(4) 0.5246(11) 0.118(5) Uani 0.283(8) 1 d . U P A 4
H5 H 0.784412 0.782941 0.543815 0.141 Uiso 0.283(8) 1 calc R U P A 4
O3 O 0.689(2) 0.3600(11) 0.4259(4) 0.092(8) Uani 0.25 1 d D U P B -1
C13 C 0.690(3) 0.2929(19) 0.4101(5) 0.093(8) Uani 0.25 1 d D U P B -1
H13A H 0.656227 0.241674 0.421457 0.112 Uiso 0.25 1 calc R U P B -1
H13B H 0.746656 0.302790 0.409597 0.112 Uiso 0.25 1 calc R U P B -1
C14 C 0.659(2) 0.2850(13) 0.3783(5) 0.071(7) Uani 0.25 1 d D U P B -1
H14A H 0.684460 0.262679 0.364251 0.085 Uiso 0.25 1 calc R U P B -1
H14B H 0.599568 0.250617 0.377444 0.085 Uiso 0.25 1 calc R U P B -1
C15 C 0.686(3) 0.3708(15) 0.3712(4) 0.063(7) Uani 0.25 1 d D U P B -1
H15A H 0.744433 0.401101 0.365353 0.076 Uiso 0.25 1 calc R U P B -1
H15B H 0.653454 0.375214 0.354383 0.076 Uiso 0.25 1 calc R U P B -1
C16 C 0.672(2) 0.3999(18) 0.4004(5) 0.084(7) Uani 0.25 1 d D U P B -1
H16A H 0.707996 0.459564 0.401923 0.101 Uiso 0.25 1 calc R U P B -1
H16B H 0.614997 0.387659 0.401479 0.101 Uiso 0.25 1 calc R U P B -1
N2 N 0.7103(3) 0.6910(3) 0.52920(11) 0.0781(15) Uani 0.283(8) 1 d . . P A 4
O2 O 0.7034(3) 0.5295(3) 0.54763(9) 0.0537(12) Uani 0.255(8) 1 d . . P A 5
C9A C 0.7369(17) 0.4832(16) 0.5641(5) 0.059(3) Uani 0.255(8) 1 d . U P A 5
H9AA H 0.692663 0.430977 0.572153 0.071 Uiso 0.255(8) 1 calc R U P A 5
H9AB H 0.772781 0.515339 0.581260 0.071 Uiso 0.255(8) 1 calc R U P A 5
C7A C 0.7353(18) 0.4570(16) 0.5120(6) 0.060(3) Uani 0.255(8) 1 d . U P A 5
H7AA H 0.693123 0.399062 0.509682 0.072 Uiso 0.255(8) 1 calc R U P A 5
H7AB H 0.769498 0.475034 0.493261 0.072 Uiso 0.255(8) 1 calc R U P A 5
C8A C 0.7839(18) 0.4696(18) 0.5393(6) 0.065(3) Uani 0.255(8) 1 d . U P A 5
H8AA H 0.838833 0.517598 0.536926 0.078 Uiso 0.255(8) 1 calc R U P A 5
H8AB H 0.789024 0.421308 0.543818 0.078 Uiso 0.255(8) 1 calc R U P A 5
I1A I 0.8556(5) 0.7028(8) 0.60810(13) 0.0536(14) Uani 0.43(4) 1 d . . P A 2
C6A C 0.695(2) 0.512(3) 0.5185(10) 0.058(3) Uani 0.255(8) 1 d . U P A 5
H6AA H 0.722828 0.563027 0.506175 0.069 Uiso 0.255(8) 1 calc R U P A 5
H6AB H 0.636871 0.482845 0.512821 0.069 Uiso 0.255(8) 1 calc R U P A 5

loop_
_atom_site_aniso_label
_atom_site_aniso_U_11
_atom_site_aniso_U_22
_atom_site_aniso_U_33
_atom_site_aniso_U_23
_atom_site_aniso_U_13
_atom_site_aniso_U_12
Eu1 0.0502(3) 0.0469(2) 0.0313(2) -0.00051(7) -0.00101(14) 0.02510(13)
I1 0.0462(7) 0.0623(13) 0.0483(10) -0.0123(10) -0.0075(6) 0.0266(7)
O1 0.113(4) 0.094(4) 0.054(3) 0.026(2) 0.025(3) 0.071(3)
N3 0.072(3) 0.054(3) 0.041(2) -0.0081(19) -0.010(2) 0.037(2)
N1 0.125(7) 0.068(3) 0.056(4) -0.001(2) -0.001(4) 0.063(4)
C5A 0.083(4) 0.058(4) 0.040(3) 0.000(3) -0.006(3) 0.041(3)
C4A 0.080(4) 0.064(4) 0.049(3) 0.001(3) 0.001(3) 0.040(3)
C3A 0.080(4) 0.064(4) 0.043(3) 0.002(3) 0.008(3) 0.034(3)
C2A 0.077(4) 0.060(4) 0.035(3) -0.003(3) 0.001(3) 0.028(3)
C1A 0.076(5) 0.051(3) 0.036(3) 0.001(3) 0.000(4) 0.029(4)
C6 0.096(7) 0.160(10) 0.092(5) 0.063(6) 0.010(5) 0.060(6)
C7 0.099(7) 0.166(9) 0.094(5) 0.062(6) 0.011(5) 0.053(6)
C8 0.103(7) 0.165(9) 0.086(5) 0.060(5) 0.009(5) 0.047(6)
C9 0.102(8) 0.168(9) 0.082(6) 0.061(6) 0.009(5) 0.041(6)
C10 0.168(10) 0.098(6) 0.139(9) -0.012(6) -0.031(7) 0.099(7)
C11 0.249(15) 0.124(7) 0.156(10) -0.003(7) -0.019(9) 0.136(10)
C12 0.260(17) 0.117(7) 0.158(12) -0.004(5) -0.008(10) 0.130(9)
C2 0.098(8) 0.159(10) 0.086(6) 0.059(7) 0.012(6) 0.059(7)
C1 0.093(9) 0.157(11) 0.087(6) 0.061(7) 0.009(7) 0.059(7)
C3 0.100(8) 0.156(10) 0.085(6) 0.063(6) 0.012(6) 0.060(7)
C4 0.103(8) 0.162(9) 0.083(6) 0.060(7) 0.010(5) 0.054(7)
C5 0.098(9) 0.159(9) 0.085(5) 0.062(6) 0.009(6) 0.056(7)
O3 0.14(2) 0.083(13) 0.040(7) 0.016(7) -0.011(11) 0.045(13)
C13 0.12(2) 0.088(15) 0.081(14) 0.038(11) 0.014(14) 0.062(15)
C14 0.081(18) 0.053(10) 0.059(12) 0.008(9) 0.029(12) 0.020(12)
C15 0.08(2) 0.062(11) 0.031(8) 0.017(8) -0.006(12) 0.025(14)
C16 0.14(2) 0.078(14) 0.046(10) 0.015(10) -0.002(14) 0.067(15)
N2 0.113(4) 0.094(4) 0.054(3) 0.026(2) 0.025(3) 0.071(3)
O2 0.072(3) 0.054(3) 0.041(2) -0.0081(19) -0.010(2) 0.037(2)
C9A 0.084(6) 0.063(6) 0.044(4) -0.001(5) -0.006(5) 0.046(5)
C7A 0.079(5) 0.058(4) 0.046(4) -0.002(4) 0.003(4) 0.036(4)
C8A 0.083(5) 0.067(5) 0.049(5) 0.000(4) 0.001(4) 0.042(4)
I1A 0.0542(12) 0.067(2) 0.0355(11) 0.0054(12) -0.0006(8) 0.0269(11)
C6A 0.080(6) 0.054(5) 0.040(5) 0.000(5) 0.002(5) 0.035(4)

loop_
_atom_type_symbol
_atom_type_description
_atom_type_scat_dispersion_real
_atom_type_scat_dispersion_imag
_atom_type_scat_source
C C 0.0033 0.0016 'International Tables Vol C Tables 4.2.6.8 and 6.1.1.4'
H H 0.0000 0.0000 'International Tables Vol C Tables 4.2.6.8 and 6.1.1.4'
Eu Eu -0.1578 3.6682 'International Tables Vol C Tables 4.2.6.8 and 6.1.1.4'
I I -0.4742 1.8119 'International Tables Vol C Tables 4.2.6.8 and 6.1.1.4'
N N 0.0061 0.0033 'International Tables Vol C Tables 4.2.6.8 and 6.1.1.4'
O O 0.0106 0.0060 'International Tables Vol C Tables 4.2.6.8 and 6.1.1.4'

loop_
_geom_angle_atom_site_label_1
_geom_angle_atom_site_label_2
_geom_angle_atom_site_label_3
_geom_angle
_geom_angle_site_symmetry_1
_geom_angle_site_symmetry_3
_geom_angle_publ_flag
I1 Eu1 I1 178.6(3) . 17_655 ?
I1 Eu1 I1A 4.9(3) 17_655 17_655 ?
I1 Eu1 I1A 176.5(4) . 17_655 ?
O1 Eu1 N1 69.50(11) . . ?
O1 Eu1 N1 69.50(11) 17_655 . ?
O1 Eu1 I1A 93.41(16) 17_655 17_655 ?
O1 Eu1 I1A 89.5(2) . 17_655 ?
N3 Eu1 N1 141.36(9) . . ?
N3 Eu1 N1 141.37(9) 17_655 . ?
N3 Eu1 I1A 85.4(3) 17_655 17_655 ?
N3 Eu1 I1A 88.1(2) . 17_655 ?
N1 Eu1 I1 89.30(15) . . ?
N1 Eu1 I1 89.30(15) . 17_655 ?
N1 Eu1 I1A 94.1(3) . 17_655 ?
N1 Eu1 I1A 94.1(3) . . ?
N2 Eu1 N1 69.50(11) . . ?
N2 Eu1 I1A 89.5(2) . 17_655 ?
O2 Eu1 N1 141.36(9) . . ?
O2 Eu1 I1A 88.1(2) . 17_655 ?
I1A Eu1 I1A 171.8(6) 17_655 . ?
C6 O1 Eu1 132.8(8) . . ?
C6 O1 C9 105.5(10) . . ?
C9 O1 Eu1 121.6(7) . . ?
C5A N3 Eu1 122.3(4) . . ?
C5A N3 C1A 113.4(7) . . ?
C1A N3 Eu1 119.8(5) . . ?
C10 N1 Eu1 123.9(5) 17_655 . ?
C10 N1 Eu1 123.9(6) . . ?
C10 N1 C10 112.1(11) 17_655 . ?
N3 C5A H5A 117.1 . . ?
N3 C5A C4A 125.8(8) . . ?
C4A C5A H5A 117.1 . . ?
C5A C4A H4A 120.9 . . ?
C3A C4A C5A 118.3(9) . . ?
C3A C4A H4A 120.9 . . ?
C4A C3A H3A 120.1 . . ?
C4A C3A C2A 119.8(9) . . ?
C2A C3A H3A 120.1 . . ?
C3A C2A H2A 120.5 . . ?
C1A C2A C3A 119.0(9) . . ?
C1A C2A H2A 120.5 . . ?
N3 C1A H1A 118.2 . . ?
C2A C1A N3 123.6(9) . . ?
C2A C1A H1A 118.2 . . ?
O1 C6 H6A 107.0 . . ?
O1 C6 H6B 107.0 . . ?
O1 C6 C7 121.4(13) . . ?
H6A C6 H6B 106.7 . . ?
C7 C6 H6A 107.0 . . ?
C7 C6 H6B 107.0 . . ?
C6 C7 H7A 112.4 . . ?
C6 C7 H7B 112.4 . . ?
C6 C7 C8 97.0(13) . . ?
H7A C7 H7B 109.9 . . ?
C8 C7 H7A 112.4 . . ?
C8 C7 H7B 112.4 . . ?
C7 C8 H8A 110.5 . . ?
C7 C8 H8B 110.5 . . ?
H8A C8 H8B 108.6 . . ?
C9 C8 C7 106.4(13) . . ?
C9 C8 H8A 110.5 . . ?
C9 C8 H8B 110.5 . . ?
O1 C9 C8 106.8(13) . . ?
O1 C9 H9A 110.4 . . ?
O1 C9 H9B 110.4 . . ?
C8 C9 H9A 110.4 . . ?
C8 C9 H9B 110.4 . . ?
H9A C9 H9B 108.6 . . ?
N1 C10 H10 117.6 . . ?
N1 C10 C11 124.8(11) . . ?
C11 C10 H10 117.6 . . ?
C10 C11 H11 119.3 . . ?
C12 C11 C10 121.3(15) . . ?
C12 C11 H11 119.3 . . ?
C11 C12 C11 115.6(18) . 17_655 ?
C11 C12 H12 122.2 17_655 . ?
C11 C12 H12 122.2 . . ?
C1 C2 H2 119.6 . . ?
C1 C2 C3 121(4) . . ?
C3 C2 H2 119.6 . . ?
C2 C1 H1 122.4 . . ?
C2 C1 N2 115(4) . . ?
N2 C1 H1 122.4 . . ?
C2 C3 H3 120.2 . . ?
C4 C3 C2 120(3) . . ?
C4 C3 H3 120.2 . . ?
C3 C4 H4 131.8 . . ?
C5 C4 C3 96(3) . . ?
C5 C4 H4 131.8 . . ?
C4 C5 H5 106.8 . . ?
N2 C5 C4 146(5) . . ?
N2 C5 H5 106.8 . . ?
C13 O3 C16 101.6(14) . . ?
O3 C13 H13A 109.6 . . ?
O3 C13 H13B 109.6 . . ?
O3 C13 C14 110.3(15) . . ?
H13A C13 H13B 108.1 . . ?
C14 C13 H13A 109.6 . . ?
C14 C13 H13B 109.6 . . ?
C13 C14 H14A 111.6 . . ?
C13 C14 H14B 111.6 . . ?
H14A C14 H14B 109.4 . . ?
C15 C14 C13 100.6(15) . . ?
C15 C14 H14A 111.6 . . ?
C15 C14 H14B 111.6 . . ?
C14 C15 H15A 111.4 . . ?
C14 C15 H15B 111.4 . . ?
H15A C15 H15B 109.2 . . ?
C16 C15 C14 102.0(16) . . ?
C16 C15 H15A 111.4 . . ?
C16 C15 H15B 111.4 . . ?
O3 C16 C15 109.3(16) . . ?
O3 C16 H16A 109.8 . . ?
O3 C16 H16B 109.8 . . ?
C15 C16 H16A 109.8 . . ?
C15 C16 H16B 109.8 . . ?
H16A C16 H16B 108.3 . . ?
C1 N2 Eu1 120.2(18) . . ?
C5 N2 Eu1 125(2) . . ?
C5 N2 C1 111(3) . . ?
C9A O2 Eu1 115.5(9) . . ?
C6A O2 Eu1 133.8(16) . . ?
C6A O2 C9A 110.6(19) . . ?
O2 C9A H9AA 111.2 . . ?
O2 C9A H9AB 111.2 . . ?
O2 C9A C8A 102.9(18) . . ?
H9AA C9A H9AB 109.1 . . ?
C8A C9A H9AA 111.2 . . ?
C8A C9A H9AB 111.2 . . ?
H7AA C7A H7AB 109.1 . . ?
C8A C7A H7AA 111.2 . . ?
C8A C7A H7AB 111.2 . . ?
C8A C7A C6A 103(2) . . ?
C6A C7A H7AA 111.2 . . ?
C6A C7A H7AB 111.2 . . ?
C9A C8A H8AA 111.1 . . ?
C9A C8A H8AB 111.1 . . ?
C7A C8A C9A 103(2) . . ?
C7A C8A H8AA 111.1 . . ?
C7A C8A H8AB 111.1 . . ?
H8AA C8A H8AB 109.1 . . ?
O2 C6A C7A 107(3) . . ?
O2 C6A H6AA 110.2 . . ?
O2 C6A H6AB 110.2 . . ?
C7A C6A H6AA 110.2 . . ?
C7A C6A H6AB 110.2 . . ?
H6AA C6A H6AB 108.5 . . ?

loop_
_geom_bond_atom_site_label_1
_geom_bond_atom_site_label_2
_geom_bond_distance
_geom_bond_site_symmetry_2
_geom_bond_publ_flag
Eu1 I1 3.232(5) . ?
Eu1 I1 3.232(5) 17_655 ?
Eu1 O1 2.625(5) 17_655 ?
Eu1 O1 2.625(5) . ?
Eu1 N3 2.666(4) . ?
Eu1 N3 2.666(4) 17_655 ?
Eu1 N1 2.673(8) . ?
Eu1 N2 2.625(5) . ?
Eu1 O2 2.666(4) . ?
Eu1 I1A 3.297(8) 17_655 ?
Eu1 I1A 3.297(8) . ?
O1 C6 1.310(19) . ?
O1 C9 1.401(17) . ?
N3 C5A 1.345(10) . ?
N3 C1A 1.397(14) . ?
N1 C10 1.291(10) . ?
N1 C10 1.291(10) 17_655 ?
C5A H5A 0.9500 . ?
C5A C4A 1.393(12) . ?
C4A H4A 0.9500 . ?
C4A C3A 1.351(13) . ?
C3A H3A 0.9500 . ?
C3A C2A 1.380(13) . ?
C2A H2A 0.9500 . ?
C2A C1A 1.377(15) . ?
C1A H1A 0.9500 . ?
C6 H6A 0.9900 . ?
C6 H6B 0.9900 . ?
C6 C7 1.38(2) . ?
C7 H7A 0.9900 . ?
C7 H7B 0.9900 . ?
C7 C8 1.55(2) . ?
C8 H8A 0.9900 . ?
C8 H8B 0.9900 . ?
C8 C9 1.46(2) . ?
C9 H9A 0.9900 . ?
C9 H9B 0.9900 . ?
C10 H10 0.9500 . ?
C10 C11 1.376(13) . ?
C11 H11 0.9500 . ?
C11 C12 1.291(13) . ?
C12 H12 0.9500 . ?
C2 H2 0.9500 . ?
C2 C1 1.33(6) . ?
C2 C3 1.71(5) . ?
C1 H1 0.9500 . ?
C1 N2 1.59(5) . ?
C3 H3 0.9500 . ?
C3 C4 1.59(5) . ?
C4 H4 0.9500 . ?
C4 C5 1.52(6) . ?
C5 H5 0.9500 . ?
C5 N2 1.19(6) . ?
O3 C13 1.460(15) . ?
O3 C16 1.463(15) . ?
C13 H13A 0.9900 . ?
C13 H13B 0.9900 . ?
C13 C14 1.478(14) . ?
C14 H14A 0.9900 . ?
C14 H14B 0.9900 . ?
C14 C15 1.476(13) . ?
C15 H15A 0.9900 . ?
C15 H15B 0.9900 . ?
C15 C16 1.464(14) . ?
C16 H16A 0.9900 . ?
C16 H16B 0.9900 . ?
O2 C9A 1.50(2) . ?
O2 C6A 1.30(4) . ?
C9A H9AA 0.9900 . ?
C9A H9AB 0.9900 . ?
C9A C8A 1.50(3) . ?
C7A H7AA 0.9900 . ?
C7A H7AB 0.9900 . ?
C7A C8A 1.45(4) . ?
C7A C6A 1.61(4) . ?
C8A H8AA 0.9900 . ?
C8A H8AB 0.9900 . ?
C6A H6AA 0.9900 . ?
C6A H6AB 0.9900 . ?

loop_
_geom_torsion_atom_site_label_1
_geom_torsion_atom_site_label_2
_geom_torsion_atom_site_label_3
_geom_torsion_atom_site_label_4
_geom_torsion
_geom_torsion_site_symmetry_1
_geom_torsion_site_symmetry_2
_geom_torsion_site_symmetry_3
_geom_torsion_site_symmetry_4
_geom_torsion_publ_flag
Eu1 O1 C6 C7 175.6(14) . . . . ?
Eu1 O1 C9 C8 -165.5(11) . . . . ?
Eu1 N3 C5A C4A -159.7(7) . . . . ?
Eu1 N3 C1A C2A 162.5(9) . . . . ?
Eu1 N1 C10 C11 179.2(9) . . . . ?
Eu1 O2 C9A C8A -156.1(14) . . . . ?
Eu1 O2 C6A C7A 176.9(12) . . . . ?
O1 C6 C7 C8 -9(3) . . . . ?
N3 C5A C4A C3A 0.9(14) . . . . ?
N1 C10 C11 C12 2(2) . . . . ?
C5A N3 C1A C2A 5.8(15) . . . . ?
C5A C4A C3A C2A 0.0(14) . . . . ?
C4A C3A C2A C1A 2.1(14) . . . . ?
C3A C2A C1A N3 -5.3(16) . . . . ?
C1A N3 C5A C4A -3.6(13) . . . . ?
C6 O1 C9 C8 11(2) . . . . ?
C6 C7 C8 C9 15(2) . . . . ?
C7 C8 C9 O1 -17(2) . . . . ?
C9 O1 C6 C7 0(3) . . . . ?
C10 N1 C10 C11 -0.8(10) 17_655 . . . ?
C10 C11 C12 C11 -0.8(9) . . . 17_655 ?
C2 C1 N2 Eu1 -177(4) . . . . ?
C2 C1 N2 C5 26(6) . . . . ?
C2 C3 C4 C5 -15(5) . . . . ?
C1 C2 C3 C4 17(6) . . . . ?
C3 C2 C1 N2 -20(7) . . . . ?
C3 C4 C5 N2 39(9) . . . . ?
C4 C5 N2 Eu1 159(6) . . . . ?
C4 C5 N2 C1 -45(9) . . . . ?
O3 C13 C14 C15 32(4) . . . . ?
C13 O3 C16 C15 -15(3) . . . . ?
C13 C14 C15 C16 -39(4) . . . . ?
C14 C15 C16 O3 35(4) . . . . ?
C16 O3 C13 C14 -11(3) . . . . ?
O2 C9A C8A C7A -36(3) . . . . ?
C9A O2 C6A C7A -7(3) . . . . ?
C8A C7A C6A O2 -16(3) . . . . ?
C6A O2 C9A C8A 27(3) . . . . ?
C6A C7A C8A C9A 32(3) . . . . ?
